data_2007591
loop_
_publ_author_name
'Khodorkovsky, Vladimir'
'Ellern, Arkady'
'Moldavsky, Vadim'

_publ_section_title
;
 New Examples of Donor--Acceptor Conjugated Systems Involving the
 1,3-Dithiole Moiety
;
_journal_issue 9
_journal_name_full 'Acta Crystallographica Section C'
_journal_page_first 1364
_journal_page_last 1367
_journal_paper_doi 10.1107/S0108270198000602
_journal_volume 54
_journal_year 1998
_chemical_formula_iupac 'C22 H16 O2 S2'
_chemical_formula_moiety (C7H8S2)(C15H8O2)
_chemical_formula_sum 'C22 H16 O2 S2'
_chemical_formula_weight 376.47
_chemical_melting_point 211.50(10)
_chemical_name_systematic
;
[6-(4,5-tetramethylene-1,3-dithiole-2-ylidene)-5,7-dioxo-6,7-
dihydro-5H-dibenzo[a.c]cycloheptene]
;
_space_group_IT_number 15
_symmetry_cell_setting monoclinic
_symmetry_space_group_name_Hall '-C 2yc'
_symmetry_space_group_name_H-M 'C 1 2/c 1'
_audit_creation_method SHELX93
_cell_angle_alpha 90.00
_cell_angle_beta 92.03(3)
_cell_angle_gamma 90.00
_cell_formula_units_Z 12
_cell_length_a 10.519(2)
_cell_length_b 25.456(5)
_cell_length_c 20.319(4)
_cell_measurement_reflns_used 38
_cell_measurement_temperature 293(2)
_cell_measurement_theta_max 18
_cell_measurement_theta_min 10
_cell_volume 5437.4(18)
_computing_cell_refinement P3
_computing_data_collection 'P3 (Siemens, 1990)'
_computing_data_reduction P3
_computing_molecular_graphics 'SHELXTL (Siemens, 1992)'
_computing_structure_refinement 'SHELXL93 (Sheldrick, 1993)'
_computing_structure_solution 'SHELXS86 (Sheldrick, 1990)'
_diffrn_ambient_temperature 293(2)
_diffrn_measurement_device 'Syntex P\=1'
_diffrn_measurement_method \w-2\q
_diffrn_radiation_monochromator graphite
_diffrn_radiation_source 'fine-focus sealed tube'
_diffrn_radiation_type MoK\a
_diffrn_radiation_wavelength 0.71073
_diffrn_reflns_av_R_equivalents 0.080
_diffrn_reflns_av_sigmaI/netI 0.087
_diffrn_reflns_limit_h_max 0
_diffrn_reflns_limit_h_min -11
_diffrn_reflns_limit_k_max 26
_diffrn_reflns_limit_k_min -26
_diffrn_reflns_limit_l_max 21
_diffrn_reflns_limit_l_min -21
_diffrn_reflns_number 6534
_diffrn_reflns_theta_max 22.16
_diffrn_reflns_theta_min 1.60
_diffrn_standards_decay_% none
_diffrn_standards_interval_count 98
_diffrn_standards_number 2
_exptl_absorpt_coefficient_mu 0.307
_exptl_absorpt_correction_type none
_exptl_crystal_colour yellow--orange
_exptl_crystal_density_diffrn 1.380
_exptl_crystal_density_method 'not measured'
_exptl_crystal_description block
_exptl_crystal_F_000 2352
_exptl_crystal_size_max 0.51
_exptl_crystal_size_mid 0.33
_exptl_crystal_size_min 0.28
_refine_diff_density_max 0.574
_refine_diff_density_min -0.371
_refine_ls_extinction_method none
_refine_ls_goodness_of_fit_all 1.088
_refine_ls_goodness_of_fit_obs 1.121
_refine_ls_hydrogen_treatment 'H atoms riding'
_refine_ls_matrix_type full
_refine_ls_number_parameters 353
_refine_ls_number_reflns 3220
_refine_ls_number_restraints 0
_refine_ls_restrained_S_all 1.189
_refine_ls_restrained_S_obs 1.121
_refine_ls_R_factor_all 0.101
_refine_ls_R_factor_obs .059
_refine_ls_shift/esd_max 0.005
_refine_ls_shift/esd_mean 0.001
_refine_ls_structure_factor_coef Fsqd
_refine_ls_weighting_details 'w = 1/[\s^2^(Fo^2^)+(0.07P)^2^+14P] where P = (Fo^2^+2Fc^2^)/3'
_refine_ls_weighting_scheme calc
_refine_ls_wR_factor_all 0.171
_refine_ls_wR_factor_obs .132
_reflns_number_observed 2269
_reflns_number_total 3229
_reflns_observed_criterion I>2\s(I)
_cod_data_source_file cf1132.cif
_cod_data_source_block p13
_cod_depositor_comments
;
The following automatic conversions were performed:

'_refine_ls_weighting_scheme' value 'calc w =
1/[\s^2^(Fo^2^)+(0.07P)^2^+14P] where P = (Fo^2^+2Fc^2^)/3' was
changed to 'calc'. New tag '_refine_ls_weighting_details' was
created. The value of the new tag was set to 'w =
1/[\s^2^(Fo^2^)+(0.07P)^2^+14P] where P = (Fo^2^+2Fc^2^)/3'.

Automatic conversion script
Id: cif_fix_values 3143 2015-03-26 13:38:13Z robertas 
;
_cod_original_sg_symbol_H-M 'C 2/c'
_cod_database_code 2007591

loop_
_symmetry_equiv_pos_as_xyz
'x, y, z'
'x, -y, z+1/2'
'x+1/2, y+1/2, z'
'x+1/2, -y+1/2, z+1/2'
'-x, -y, -z'
'-x, y, -z-1/2'
'-x+1/2, -y+1/2, -z'
'-x+1/2, y+1/2, -z-1/2'

loop_
_atom_site_aniso_label
_atom_site_aniso_U_11
_atom_site_aniso_U_22
_atom_site_aniso_U_33
_atom_site_aniso_U_12
_atom_site_aniso_U_13
_atom_site_aniso_U_23
S1 .0153(9) .0349(8) .0171(7) .0040(6) .0002(6) .0003(6)
S2 .0138(9) .0272(8) .0284(8) .0018(6) .0035(6) .0073(6)
C1 .003(3) .035(3) .025(3) .001(2) -.001(2) .002(2)
C2 .011(3) .042(4) .026(3) .007(3) -.003(2) .004(3)
C3 .038(4) .062(4) .019(3) .007(3) .001(3) .004(3)
C4 .037(4) .068(5) .027(3) .008(4) -.009(3) .020(3)
C5 .024(4) .066(4) .038(4) .013(3) .001(3) .031(3)
C6 .023(4) .053(4) .043(4) .007(3) .002(3) .019(3)
C7 .009(3) .041(4) .032(3) .003(3) .003(2) .014(3)
C8 .002(3) .024(3) .021(3) -.002(2) -.003(2) .002(2)
C9 .007(3) .026(3) .018(3) -.008(2) .004(2) -.005(3)
C10 .014(3) .025(3) .021(3) -.007(2) .000(2) .002(2)
C11 .021(4) .028(3) .029(3) .000(3) .001(3) .011(3)
C12 .020(4) .042(4) .039(4) .001(3) .000(3) .013(3)
C13 .023(4) .051(4) .037(4) -.003(3) -.010(3) .019(3)
C14 .031(4) .040(4) .024(3) -.005(3) .001(3) .007(3)
C15 .020(3) .022(3) .023(3) -.008(3) -.003(2) .005(2)
C16 .024(4) .025(3) .018(3) -.009(3) -.002(2) -.006(2)
C17 .039(4) .039(4) .028(3) -.011(3) .009(3) .003(3)
C18 .038(4) .039(4) .027(3) -.015(3) .017(3) -.004(3)
C19 .024(4) .040(4) .024(3) -.005(3) .009(3) -.008(3)
C20 .022(3) .028(3) .021(3) -.003(3) .000(2) -.008(2)
C21 .017(3) .028(3) .008(2) -.008(3) -.001(2) -.005(2)
C22 .004(3) .021(3) .029(3) .002(2) -.007(2) .002(2)
O1 .017(2) .029(2) .026(2) .001(2) -.001(2) -.008(2)
O2 .021(2) .021(2) .030(2) .000(2) .001(2) -.003(2)
S1' .0142(9) .0213(7) .0168(7) -.0013(6) .0008(5) .0009(5)
C1' .004(4) .019(4) .026(4) .000 .005(3) .000
C2' .001(3) .029(3) .027(2) .000(2) .001(2) .002(2)
C3' .025(4) .026(3) .025(3) -.004(3) .005(2) .005(2)
C4' .018(3) .023(3) .031(3) -.002(2) -.001(2) .000(2)
C5' .005(4) .022(4) .021(4) .000 .000(3) .000
C6' .003(3) .024(3) .020(3) .002(2) .001(2) .002(2)
C7' .014(3) .023(3) .017(3) .003(2) .005(2) -.005(2)
C8' .022(4) .028(3) .029(3) -.005(3) .000(3) -.002(3)
C9' .021(4) .034(4) .040(3) -.008(3) .001(3) -.004(3)
C10' .026(4) .034(3) .042(4) -.014(3) .000(3) -.002(3)
C11' .032(4) .023(3) .032(3) -.006(3) .008(3) .003(2)
C12' .015(3) .020(3) .028(3) .000(2) .006(2) -.002(2)
O1' .018(2) .027(2) .020(2) -.001(2) .001(2) .001(2)

loop_
_atom_site_label
_atom_site_fract_x
_atom_site_fract_y
_atom_site_fract_z
_atom_site_U_iso_or_equiv
_atom_site_thermal_displace_type
_atom_site_calc_flag
_atom_site_refinement_flags
_atom_site_occupancy
_atom_site_disorder_group
_atom_site_type_symbol
S1 .16571(13) .13480(5) .29595(6) .0224(4) Uani d . 1 . S
S2 .16802(13) .03200(5) .23459(6) .0231(4) Uani d . 1 . S
C1 .1686(5) .0991(2) .2230(2) .0215(13) Uani d . 1 . C
C2 .1639(5) .0811(2) .3490(3) .0266(14) Uani d . 1 . C
C3 .1644(6) .0896(2) .4230(3) .040(2) Uani d . 1 . C
H3A .0818(6) .1024(2) .4355(3) .080 Uiso calc R 1 . H
H3B .2276(6) .1158(2) .4356(3) .080 Uiso calc R 1 . H
C4 .1944(6) .0380(3) .4589(3) .044(2) Uani d . 1 . C
H4A .2849(6) .0310(3) .4575(3) .080 Uiso calc R 1 . H
H4B .1729(6) .0414(3) .5047(3) .080 Uiso calc R 1 . H
C5 .1217(6) -.0078(3) .4285(3) .043(2) Uani d . 1 . C
H5A .0313(6) -.0004(3) .4283(3) .080 Uiso calc R 1 . H
H5B .1375(6) -.0391(3) .4548(3) .080 Uiso calc R 1 . H
C6 .1616(6) -.0179(2) .3580(3) .040(2) Uani d . 1 . C
H6A .2450(6) -.0342(2) .3586(3) .080 Uiso calc R 1 . H
H6B .1016(6) -.0416(2) .3361(3) .080 Uiso calc R 1 . H
C7 .1651(5) .0337(2) .3208(3) .0273(14) Uani d . 1 . C
C8 .1696(5) .1229(2) .1601(2) .0157(12) Uani d . 1 . C
C9 .1432(5) .1787(2) .1555(2) .0171(12) Uani d . 1 . C
C10 .0795(5) .2008(2) .0945(2) .0198(12) Uani d . 1 . C
C11 -.0221(5) .2347(2) .1068(3) .0262(13) Uani d . 1 . C
H11 -.0410(5) .2429(2) .1500(3) .080 Uiso calc R 1 . H
C12 -.0942(6) .2559(2) .0553(3) .0336(15) Uani d . 1 . C
H12 -.1615(6) .2783(2) .0638(3) .080 Uiso calc R 1 . H
C13 -.0661(6) .2438(2) -.0096(3) .037(2) Uani d . 1 . C
H13 -.1150(6) .2580(2) -.0442(3) .080 Uiso calc R 1 . H
C14 .0330(6) .2111(2) -.0225(3) .0317(15) Uani d . 1 . C
H14 .0506(6) .2032(2) -.0659(3) .080 Uiso calc R 1 . H
C15 .1089(5) .1891(2) .0290(2) .0215(13) Uani d . 1 . C
C16 .2195(5) .1564(2) .0107(2) .0224(13) Uani d . 1 . C
C17 .2868(6) .1708(2) -.0452(3) .035(2) Uani d . 1 . C
H17 .2641(6) .2013(2) -.0680(3) .080 Uiso calc R 1 . H
C18 .3860(6) .1405(2) -.0667(3) .034(2) Uani d . 1 . C
H18 .4297(6) .1506(2) -.1036(3) .080 Uiso calc R 1 . H
C19 .4204(6) .0951(2) -.0333(3) .0294(14) Uani d . 1 . C
H19 .4871(6) .0747(2) -.0479(3) .080 Uiso calc R 1 . H
C20 .3565(5) .0799(2) .0213(2) .0236(13) Uani d . 1 . C
H20 .3801(5) .0492(2) .0432(2) .080 Uiso calc R 1 . H
C21 .2548(5) .1107(2) .0448(2) .0177(12) Uani d . 1 . C
C22 .1955(5) .0888(2) .1047(2) .0181(12) Uani d . 1 . C
O1 .1531(3) .20731(13) .2049(2) .0237(9) Uani d . 1 . O
O2 .1853(3) .04074(13) .1095(2) .0241(9) Uani d . 1 . O
S1' .49925(13) .09124(5) .17840(6) .0174(4) Uani d . 1 . S
C1' .5000 .0547(3) .2500 .016(2) Uani d S 1 . C
C2' .4999(5) .1523(2) .2168(2) .0188(12) Uani d . 1 . C
C3' .4994(5) .2014(2) .1752(2) .0250(14) Uani d . 1 . C
H3'A .4390(5) .1975(2) .1383(2) .080 Uiso calc R 1 . H
H3'B .5831(5) .2068(2) .1578(2) .080 Uiso calc R 1 . H
C4' .4632(5) .2488(2) .2164(2) .0244(13) Uani d . 1 . C
H4'A .3725(5) .2480(2) .2235(2) .080 Uiso calc R 1 . H
H4'B .4820(5) .2808(2) .1927(2) .080 Uiso calc R 1 . H
C5' .5000 -.0006(3) .2500 .016(2) Uani d S 1 . C
C6' .4696(5) -.0271(2) .1880(2) .0155(12) Uani d . 1 . C
C7' .4053(5) -.0795(2) .1883(2) .0178(12) Uani d . 1 . C
C8' .2977(5) -.0831(2) .1458(3) .0265(13) Uani d . 1 . C
H8' .2743(5) -.0548(2) .1191(3) .080 Uiso calc R 1 . H
C9' .2266(6) -.1287(2) .1435(3) .0317(14) Uani d . 1 . C
H9' .1558(6) -.1311(2) .1149(3) .080 Uiso calc R 1 . H
C10' .2599(6) -.1709(2) .1837(3) .034(2) Uani d . 1 . C
H10' .2105(6) -.2012(2) .1828(3) .080 Uiso calc R 1 . H
C11' .3674(6) -.1678(2) .2254(3) .0289(14) Uani d . 1 . C
H11' .3905(6) -.1965(2) .2515(3) .080 Uiso calc R 1 . H
C12' .4405(5) -.1225(2) .2285(2) .0207(13) Uani d . 1 . C
O1' .4781(3) -.00398(13) .1348(2) .0218(9) Uani d . 1 . O

loop_
_atom_type_symbol
_atom_type_description
_atom_type_scat_dispersion_real
_atom_type_scat_dispersion_imag
_atom_type_scat_source
C C 0.0033 0.0016 'International Tables Vol C Tables 4.2.6.8 and 6.1.1.4'
H H 0.0000 0.0000 'International Tables Vol C Tables 4.2.6.8 and 6.1.1.4'
O O 0.0106 0.0060 'International Tables Vol C Tables 4.2.6.8 and 6.1.1.4'
S S 0.1246 0.1234 'International Tables Vol C Tables 4.2.6.8 and 6.1.1.4'

loop_
_geom_angle_atom_site_label_1
_geom_angle_atom_site_label_2
_geom_angle_atom_site_label_3
_geom_angle_site_symmetry_1
_geom_angle_site_symmetry_3
_geom_angle
_geom_angle_publ_flag
C2 S1 C1 . . 96.8(3) ?
C1 S2 C7 . . 96.4(3) ?
C8 C1 S2 . . 123.2(4) ?
C8 C1 S1 . . 123.1(4) ?
S2 C1 S1 . . 113.7(3) yes
C7 C2 C3 . . 123.5(5) ?
C7 C2 S1 . . 116.3(4) ?
C3 C2 S1 . . 120.2(4) ?
C2 C3 C4 . . 110.1(5) ?
C5 C4 C3 . . 111.9(5) ?
C4 C5 C6 . . 111.1(5) ?
C7 C6 C5 . . 109.5(5) ?
C2 C7 C6 . . 124.6(5) ?
C2 C7 S2 . . 116.8(4) ?
C6 C7 S2 . . 118.6(4) ?
C1 C8 C9 . . 118.1(4) ?
C1 C8 C22 . . 116.8(4) ?
C9 C8 C22 . . 125.1(4) yes
O1 C9 C8 . . 120.8(4) yes
O1 C9 C10 . . 118.0(5) yes
C8 C9 C10 . . 120.1(4) yes
C11 C10 C15 . . 119.5(5) ?
C11 C10 C9 . . 113.9(4) ?
C15 C10 C9 . . 126.5(5) ?
C12 C11 C10 . . 120.5(5) ?
C11 C12 C13 . . 120.0(6) ?
C14 C13 C12 . . 120.3(5) ?
C13 C14 C15 . . 121.0(5) ?
C14 C15 C10 . . 118.7(5) ?
C14 C15 C16 . . 117.7(5) ?
C10 C15 C16 . . 123.6(4) ?
C21 C16 C17 . . 119.0(5) ?
C21 C16 C15 . . 122.6(4) ?
C17 C16 C15 . . 118.3(5) ?
C18 C17 C16 . . 121.0(5) ?
C19 C18 C17 . . 120.1(5) ?
C20 C19 C18 . . 120.3(5) ?
C19 C20 C21 . . 120.8(5) ?
C16 C21 C20 . . 118.8(4) ?
C16 C21 C22 . . 127.1(5) ?
C20 C21 C22 . . 114.2(4) ?
O2 C22 C8 . . 120.8(5) yes
O2 C22 C21 . . 118.3(5) yes
C8 C22 C21 . . 120.2(4) yes
C1' S1' C2' . . 95.9(3) ?
C5' C1' S1' . 6_656 122.6(2) ?
C5' C1' S1' . . 122.6(2) ?
S1' C1' S1' 6_656 . 114.8(4) yes
C2' C2' C3' 6_656 . 124.1(3) ?
C2' C2' S1' 6_656 . 116.7(2) ?
C3' C2' S1' . . 119.2(4) ?
C2' C3' C4' . . 110.1(4) ?
C3' C4' C4' . 6_656 111.0(4) ?
C1' C5' C6' . 6_656 117.6(3) ?
C1' C5' C6' . . 117.6(3) ?
C6' C5' C6' 6_656 . 124.8(6) yes
O1' C6' C5' . . 121.1(5) yes
O1' C6' C7' . . 118.4(4) yes
C5' C6' C7' . . 119.6(4) yes
C8' C7' C12' . . 119.8(5) ?
C8' C7' C6' . . 114.2(4) ?
C12' C7' C6' . . 125.9(4) ?
C9' C8' C7' . . 120.0(5) ?
C8' C9' C10' . . 120.4(5) ?
C9' C10' C11' . . 119.9(5) ?
C12' C11' C10' . . 120.8(5) ?
C11' C12' C7' . . 119.1(5) ?
C11' C12' C12' . 6_656 118.5(4) ?
C7' C12' C12' . 6_656 122.3(3) ?

loop_
_geom_bond_atom_site_label_1
_geom_bond_atom_site_label_2
_geom_bond_site_symmetry_2
_geom_bond_distance
_geom_bond_publ_flag
S1 C2 . 1.741(6) ?
S1 C1 . 1.740(5) yes
S2 C1 . 1.723(6) yes
S2 C7 . 1.754(6) ?
C1 C8 . 1.415(7) yes
C2 C7 . 1.337(8) ?
C2 C3 . 1.519(7) ?
C3 C4 . 1.529(8) ?
C4 C5 . 1.515(9) ?
C5 C6 . 1.528(8) ?
C6 C7 . 1.517(8) ?
C8 C9 . 1.449(7) yes
C8 C22 . 1.455(7) yes
C9 O1 . 1.242(6) yes
C9 C10 . 1.498(7) ?
C10 C11 . 1.402(7) ?
C10 C15 . 1.408(7) ?
C11 C12 . 1.382(7) ?
C12 C13 . 1.395(8) ?
C13 C14 . 1.366(8) ?
C14 C15 . 1.409(8) ?
C15 C16 . 1.489(7) ?
C16 C21 . 1.398(7) ?
C16 C17 . 1.409(7) ?
C17 C18 . 1.381(8) ?
C18 C19 . 1.381(8) ?
C19 C20 . 1.372(7) ?
C20 C21 . 1.422(7) ?
C21 C22 . 1.494(7) ?
C22 O2 . 1.232(6) yes
S1' C1' . 1.727(4) yes
S1' C2' . 1.739(5) ?
C1' C5' . 1.407(10) yes
C1' S1' 6_656 1.727(4) ?
C2' C2' 6_656 1.347(10) ?
C2' C3' . 1.511(7) ?
C3' C4' . 1.523(7) ?
C4' C4' 6_656 1.547(10) ?
C5' C6' 6_656 1.455(6) ?
C5' C6' . 1.455(6) yes
C6' O1' . 1.237(6) yes
C6' C7' . 1.496(7) ?
C7' C8' . 1.403(7) ?
C7' C12' . 1.406(7) ?
C8' C9' . 1.381(7) ?
C9' C10' . 1.386(8) ?
C10' C11' . 1.391(8) ?
C11' C12' . 1.388(7) ?
C12' C12' 6_656 1.500(10) ?
